data_2240832
loop_
_publ_author_name
'Ge, Jun-Jun'
'Chen, Pian'
'Ye, Xiao-Xia'

_publ_section_title
;
 Crystal structure of
 16-hydroxy-4,4,10,13,14-pentamethyl-17-(6-methylhept-5-en-2-yl)-4,5,6,9,10,11,12,13,14,15,16,17-dodecahydro-1<i>H</i>-cyclopenta[<i>a</i>]phenanthren-3(2<i>H</i>)-one
;
_journal_coeditor_code XU5852
_journal_issue 7
_journal_name_full 'Acta Crystallographica Section E'
_journal_page_first o464
_journal_page_last o465
_journal_paper_doi 10.1107/S2056989015010592
_journal_volume 71
_journal_year 2015
_chemical_formula_iupac 'C30 H48 O2'
_chemical_formula_moiety 'C30 H48 O2'
_chemical_formula_sum 'C30 H48 O2'
_chemical_formula_weight 440.68
_chemical_name_systematic
16-Hydroxy-4,4,10,13,14-pentamethyl-17-(6-methylhept-5-en-2-yl)-4,5,6,9,10,11,12,13,14,15,16,17-dodecahydro-1<i>H</i>-cyclopenta[<i>a</i>]phenanthren-3(2<i>H</i>)-one
_space_group_IT_number 19
_symmetry_cell_setting orthorhombic
_symmetry_space_group_name_Hall 'P 2ac 2ab'
_symmetry_space_group_name_H-M 'P 21 21 21'
_atom_sites_solution_hydrogens geom
_atom_sites_solution_primary direct
_atom_sites_solution_secondary difmap
_audit_creation_method SHELXL-97
_cell_angle_alpha 90.00
_cell_angle_beta 90.00
_cell_angle_gamma 90.00
_cell_formula_units_Z 4
_cell_length_a 12.436(7)
_cell_length_b 13.571(7)
_cell_length_c 16.159(9)
_cell_measurement_reflns_used 2467
_cell_measurement_temperature 298(2)
_cell_measurement_theta_max 21.56
_cell_measurement_theta_min 2.52
_cell_volume 2727(3)
_computing_cell_refinement
;
SAINT (Bruker, 2002)
;
_computing_data_collection
;
APEX2 (Bruker, 2002)
;
_computing_data_reduction
;
SAINT (Bruker, 2002)
;
_computing_molecular_graphics
;
XP in SHELXTL (Sheldrick, 2008)
;
_computing_publication_material
;
SHELXL97 (Sheldrick, 2008)
;
_computing_structure_refinement
;
SHELXL97 (Sheldrick, 2008)
;
_computing_structure_solution
;
SHELXS97 (Sheldrick, 2008)
;
_diffrn_ambient_temperature 298(2)
_diffrn_measured_fraction_theta_full 0.996
_diffrn_measured_fraction_theta_max 0.996
_diffrn_measurement_device_type 'Bruker APEXII area-detector diffractometer'
_diffrn_measurement_method '\f and \w scans'
_diffrn_radiation_monochromator graphite
_diffrn_radiation_source 'fine-focus sealed tube'
_diffrn_radiation_type MoK\a
_diffrn_radiation_wavelength 0.71073
_diffrn_reflns_av_R_equivalents 0.0436
_diffrn_reflns_av_sigmaI/netI 0.0375
_diffrn_reflns_limit_h_max 13
_diffrn_reflns_limit_h_min -15
_diffrn_reflns_limit_k_max 16
_diffrn_reflns_limit_k_min -16
_diffrn_reflns_limit_l_max 19
_diffrn_reflns_limit_l_min -18
_diffrn_reflns_number 12873
_diffrn_reflns_theta_full 26.00
_diffrn_reflns_theta_max 26.00
_diffrn_reflns_theta_min 1.96
_exptl_absorpt_coefficient_mu 0.065
_exptl_absorpt_correction_T_max 0.986
_exptl_absorpt_correction_T_min 0.980
_exptl_absorpt_correction_type multi-scan
_exptl_absorpt_process_details
;
(SADABS; Bruker, 2002)
;
_exptl_crystal_colour colorless
_exptl_crystal_density_diffrn 1.073
_exptl_crystal_density_method 'not measured'
_exptl_crystal_description block
_exptl_crystal_F_000 976
_exptl_crystal_size_max 0.31
_exptl_crystal_size_mid 0.25
_exptl_crystal_size_min 0.22
_refine_diff_density_max 0.380
_refine_diff_density_min -0.300
_refine_ls_extinction_method none
_refine_ls_goodness_of_fit_ref 1.083
_refine_ls_hydrogen_treatment constr
_refine_ls_matrix_type full
_refine_ls_number_parameters 298
_refine_ls_number_reflns 3000
_refine_ls_number_restraints 0
_refine_ls_restrained_S_all 1.083
_refine_ls_R_factor_all 0.0810
_refine_ls_R_factor_gt 0.0584
_refine_ls_shift/su_max 0.000
_refine_ls_shift/su_mean 0.000
_refine_ls_structure_factor_coef Fsqd
_refine_ls_weighting_details 'calc w=1/[\s^2^(Fo^2^)+(0.1351P)^2^+0.0620P] where P=(Fo^2^+2Fc^2^)/3'
_refine_ls_weighting_scheme calc
_refine_ls_wR_factor_gt 0.1742
_refine_ls_wR_factor_ref 0.1976
_reflns_number_gt 2320
_reflns_number_total 3000
_reflns_threshold_expression I>2\s(I)
_cod_data_source_file xu5852sup1.cf
_cod_data_source_block I
_cod_database_code 2240832

loop_
_symmetry_equiv_pos_as_xyz
'x, y, z'
'-x+1/2, -y, z+1/2'
'-x, y+1/2, -z+1/2'
'x+1/2, -y+1/2, -z'

loop_
_atom_site_type_symbol
_atom_site_label
_atom_site_fract_x
_atom_site_fract_y
_atom_site_fract_z
_atom_site_U_iso_or_equiv
_atom_site_adp_type
_atom_site_calc_flag
_atom_site_refinement_flags
_atom_site_occupancy
_atom_site_symmetry_multiplicity
O O1 -0.2176(3) 1.0719(2) 0.49312(19) 0.0701(10) Uani d . 1 1
O O2 0.2062(3) 0.7741(2) -0.04929(17) 0.0596(8) Uani d . 1 1
H H2 0.2257 0.7200 -0.0324 0.089 Uiso calc R 1 1
C C1 -0.2070(3) 1.0561(3) 0.2829(2) 0.0491(10) Uani d . 1 1
H H1A -0.1553 1.1080 0.2938 0.059 Uiso calc R 1 1
H H1B -0.2475 1.0746 0.2341 0.059 Uiso calc R 1 1
C C2 -0.2841(4) 1.0484(3) 0.3565(3) 0.0603(12) Uani d . 1 1
H H2A -0.3195 1.1112 0.3656 0.072 Uiso calc R 1 1
H H2B -0.3389 0.9993 0.3452 0.072 Uiso calc R 1 1
C C3 -0.2204(3) 1.0194(3) 0.4330(3) 0.0496(10) Uani d . 1 1
C C4 -0.1582(3) 0.9224(3) 0.4286(3) 0.0507(10) Uani d . 1 1
C C5 -0.0913(3) 0.9245(3) 0.3454(2) 0.0403(8) Uani d . 1 1
H H5 -0.0350 0.9736 0.3554 0.048 Uiso calc R 1 1
C C6 -0.0298(4) 0.8278(3) 0.3325(3) 0.0593(12) Uani d . 1 1
H H6A 0.0226 0.8201 0.3766 0.071 Uiso calc R 1 1
H H6B -0.0798 0.7731 0.3361 0.071 Uiso calc R 1 1
C C7 0.0274(3) 0.8238(3) 0.2502(3) 0.0498(10) Uani d . 1 1
H H7 0.0736 0.7710 0.2410 0.060 Uiso calc R 1 1
C C8 0.0173(3) 0.8893(2) 0.1897(2) 0.0353(7) Uani d . 1 1
C C9 -0.0524(3) 0.9818(2) 0.2036(2) 0.0332(7) Uani d . 1 1
H H9 -0.0059 1.0295 0.2318 0.040 Uiso calc R 1 1
C C10 -0.1457(3) 0.9588(2) 0.2652(2) 0.0383(8) Uani d . 1 1
C C11 -0.0870(3) 1.0312(3) 0.1222(2) 0.0445(9) Uani d . 1 1
H H11A -0.1148 1.0961 0.1352 0.053 Uiso calc R 1 1
H H11B -0.1458 0.9932 0.0990 0.053 Uiso calc R 1 1
C C12 0.0017(3) 1.0428(3) 0.0540(2) 0.0440(9) Uani d . 1 1
H H12A -0.0299 1.0277 0.0006 0.053 Uiso calc R 1 1
H H12B 0.0249 1.1110 0.0527 0.053 Uiso calc R 1 1
C C13 0.1008(3) 0.9767(2) 0.0667(2) 0.0343(7) Uani d . 1 1
C C14 0.0645(3) 0.8748(2) 0.1044(2) 0.0346(7) Uani d . 1 1
C C15 0.1679(3) 0.8139(3) 0.0979(2) 0.0435(9) Uani d . 1 1
H H15A 0.1517 0.7440 0.0976 0.052 Uiso calc R 1 1
H H15B 0.2157 0.8280 0.1438 0.052 Uiso calc R 1 1
C C16 0.2196(3) 0.8456(3) 0.0147(2) 0.0436(9) Uani d . 1 1
H H16 0.2964 0.8585 0.0231 0.052 Uiso calc R 1 1
C C17 0.1624(3) 0.9421(2) -0.0125(2) 0.0362(7) Uani d . 1 1
H H17 0.1076 0.9229 -0.0530 0.043 Uiso calc R 1 1
C C18 0.1798(3) 1.0301(3) 0.1263(2) 0.0454(9) Uani d . 1 1
H H18A 0.2058 1.0892 0.1005 0.068 Uiso calc R 1 1
H H18B 0.2393 0.9874 0.1384 0.068 Uiso calc R 1 1
H H18C 0.1431 1.0465 0.1767 0.068 Uiso calc R 1 1
C C19 -0.2237(4) 0.8835(3) 0.2255(3) 0.0625(12) Uani d . 1 1
H H19A -0.1870 0.8221 0.2171 0.094 Uiso calc R 1 1
H H19B -0.2485 0.9084 0.1732 0.094 Uiso calc R 1 1
H H19C -0.2841 0.8733 0.2615 0.094 Uiso calc R 1 1
C C20 0.2391(3) 1.0155(3) -0.0574(2) 0.0470(9) Uani d . 1 1
H H20 0.2945 1.0353 -0.0176 0.056 Uiso calc R 1 1
C C21 0.2962(4) 0.9630(4) -0.1298(3) 0.0590(11) Uani d . 1 1
H H21A 0.2434 0.9361 -0.1668 0.089 Uiso calc R 1 1
H H21B 0.3403 0.9107 -0.1086 0.089 Uiso calc R 1 1
H H21C 0.3404 1.0094 -0.1590 0.089 Uiso calc R 1 1
C C22 0.1849(4) 1.1094(3) -0.0890(3) 0.0569(11) Uani d . 1 1
H H22A 0.1508 1.1419 -0.0424 0.068 Uiso calc R 1 1
H H22B 0.2403 1.1532 -0.1096 0.068 Uiso calc R 1 1
C C23 0.1024(5) 1.0964(3) -0.1554(3) 0.0704(14) Uani d . 1 1
H H23A 0.0522 1.0455 -0.1385 0.085 Uiso calc R 1 1
H H23B 0.1380 1.0739 -0.2054 0.085 Uiso calc R 1 1
C C24 0.0405(6) 1.1890(4) -0.1748(4) 0.0844(17) Uani d . 1 1
H H24 0.0212 1.2267 -0.1290 0.101 Uiso calc R 1 1
C C25 0.0095(4) 1.2247(4) -0.2468(4) 0.0774(15) Uani d . 1 1
C C26 0.0271(5) 1.1679(7) -0.3249(4) 0.111(3) Uani d . 1 1
H H26A 0.0672 1.1092 -0.3129 0.166 Uiso calc R 1 1
H H26B 0.0666 1.2077 -0.3635 0.166 Uiso calc R 1 1
H H26C -0.0411 1.1504 -0.3485 0.166 Uiso calc R 1 1
C C27 -0.0482(6) 1.3212(5) -0.2542(6) 0.129(3) Uani d . 1 1
H H27A -0.0586 1.3488 -0.2001 0.193 Uiso calc R 1 1
H H27B -0.1168 1.3109 -0.2801 0.193 Uiso calc R 1 1
H H27C -0.0061 1.3657 -0.2872 0.193 Uiso calc R 1 1
C C28 -0.2423(5) 0.8383(3) 0.4348(3) 0.0740(15) Uani d . 1 1
H H28A -0.2846 0.8469 0.4840 0.111 Uiso calc R 1 1
H H28B -0.2060 0.7760 0.4371 0.111 Uiso calc R 1 1
H H28C -0.2885 0.8400 0.3872 0.111 Uiso calc R 1 1
C C29 -0.0838(5) 0.9145(5) 0.5010(3) 0.0841(17) Uani d . 1 1
H H29A -0.0379 0.9713 0.5028 0.126 Uiso calc R 1 1
H H29B -0.0406 0.8562 0.4955 0.126 Uiso calc R 1 1
H H29C -0.1250 0.9108 0.5511 0.126 Uiso calc R 1 1
C C30 -0.0204(3) 0.8237(3) 0.0497(3) 0.0493(9) Uani d . 1 1
H H30A -0.0429 0.7635 0.0756 0.074 Uiso calc R 1 1
H H30B 0.0102 0.8094 -0.0035 0.074 Uiso calc R 1 1
H H30C -0.0813 0.8664 0.0430 0.074 Uiso calc R 1 1

loop_
_atom_site_aniso_label
_atom_site_aniso_U_11
_atom_site_aniso_U_22
_atom_site_aniso_U_33
_atom_site_aniso_U_12
_atom_site_aniso_U_13
_atom_site_aniso_U_23
O1 0.106(3) 0.0522(16) 0.0525(18) 0.0022(17) 0.0278(19) -0.0093(15)
O2 0.088(2) 0.0471(14) 0.0433(15) 0.0172(15) 0.0117(15) -0.0010(12)
C1 0.049(2) 0.051(2) 0.048(2) 0.0132(18) 0.0126(18) 0.0032(18)
C2 0.056(2) 0.057(2) 0.069(3) 0.016(2) 0.023(2) 0.003(2)
C3 0.057(2) 0.0394(18) 0.052(2) -0.0032(17) 0.0254(19) -0.0021(18)
C4 0.064(2) 0.0424(19) 0.046(2) 0.0032(18) 0.018(2) 0.0011(17)
C5 0.0451(19) 0.0362(17) 0.0396(19) -0.0001(16) 0.0070(16) -0.0007(15)
C6 0.079(3) 0.052(2) 0.048(2) 0.025(2) 0.023(2) 0.0116(19)
C7 0.062(2) 0.0406(18) 0.046(2) 0.0200(18) 0.016(2) 0.0088(17)
C8 0.0376(17) 0.0309(15) 0.0373(18) 0.0029(13) 0.0015(15) -0.0008(14)
C9 0.0349(16) 0.0326(15) 0.0322(17) 0.0033(13) 0.0004(14) -0.0018(14)
C10 0.0373(17) 0.0372(17) 0.0403(19) 0.0001(14) 0.0029(15) -0.0025(15)
C11 0.049(2) 0.048(2) 0.0363(19) 0.0168(17) -0.0024(16) 0.0032(16)
C12 0.051(2) 0.0444(18) 0.0362(18) 0.0123(16) -0.0010(17) 0.0016(16)
C13 0.0387(16) 0.0327(15) 0.0316(17) -0.0019(13) -0.0055(14) 0.0021(14)
C14 0.0376(17) 0.0313(15) 0.0348(18) 0.0023(13) 0.0033(15) 0.0006(14)
C15 0.054(2) 0.0378(17) 0.039(2) 0.0103(16) 0.0049(17) 0.0046(15)
C16 0.046(2) 0.0493(19) 0.0354(19) 0.0110(16) 0.0054(16) 0.0016(16)
C17 0.0380(17) 0.0413(17) 0.0292(16) 0.0009(14) -0.0023(14) 0.0015(14)
C18 0.046(2) 0.050(2) 0.040(2) -0.0088(17) -0.0043(16) -0.0036(17)
C19 0.051(2) 0.067(3) 0.069(3) -0.020(2) 0.009(2) -0.015(2)
C20 0.052(2) 0.0485(19) 0.040(2) -0.0078(17) 0.0036(17) 0.0050(17)
C21 0.054(2) 0.073(3) 0.050(2) 0.004(2) 0.017(2) 0.014(2)
C22 0.074(3) 0.045(2) 0.052(2) -0.0038(19) 0.010(2) 0.0076(19)
C23 0.103(4) 0.056(2) 0.053(3) 0.004(3) -0.001(3) 0.005(2)
C24 0.114(4) 0.069(3) 0.071(3) 0.019(3) -0.017(3) 0.000(3)
C25 0.063(3) 0.082(3) 0.087(4) 0.008(3) -0.011(3) 0.034(3)
C26 0.085(4) 0.187(8) 0.060(3) 0.028(5) 0.001(3) 0.027(4)
C27 0.099(5) 0.088(4) 0.199(8) 0.003(4) -0.048(6) 0.060(5)
C28 0.103(4) 0.045(2) 0.074(3) -0.007(2) 0.044(3) 0.007(2)
C29 0.101(4) 0.115(4) 0.036(2) 0.026(4) 0.017(3) 0.006(3)
C30 0.052(2) 0.0454(19) 0.050(2) -0.0099(17) 0.0067(19) -0.0096(18)

loop_
_atom_type_symbol
_atom_type_description
_atom_type_scat_dispersion_real
_atom_type_scat_dispersion_imag
_atom_type_scat_source
C C 0.0033 0.0000 'International Tables Vol C Tables 4.2.6.8 and 6.1.1.4'
H H 0.0000 0.0000 'International Tables Vol C Tables 4.2.6.8 and 6.1.1.4'
O O 0.0106 0.0000 'International Tables Vol C Tables 4.2.6.8 and 6.1.1.4'

loop_
_geom_angle_atom_site_label_1
_geom_angle_atom_site_label_2
_geom_angle_atom_site_label_3
_geom_angle
C16 O2 H2 109.5
C2 C1 C10 113.1(3)
C2 C1 H1A 108.9
C10 C1 H1A 109.0
C2 C1 H1B 109.0
C10 C1 H1B 108.9
H1A C1 H1B 107.8
C3 C2 C1 108.8(3)
C3 C2 H2A 109.9
C1 C2 H2A 109.9
C3 C2 H2B 109.9
C1 C2 H2B 109.9
H2A C2 H2B 108.3
O1 C3 C2 121.1(4)
O1 C3 C4 122.2(4)
C2 C3 C4 116.7(3)
C29 C4 C3 109.8(4)
C29 C4 C28 108.3(4)
C3 C4 C28 106.9(3)
C29 C4 C5 109.9(3)
C3 C4 C5 106.9(3)
C28 C4 C5 115.0(3)
C6 C5 C10 111.4(3)
C6 C5 C4 111.3(3)
C10 C5 C4 119.4(3)
C6 C5 H5 104.3
C10 C5 H5 104.3
C4 C5 H5 104.3
C7 C6 C5 112.7(3)
C7 C6 H6A 109.1
C5 C6 H6A 109.1
C7 C6 H6B 109.1
C5 C6 H6B 109.1
H6A C6 H6B 107.8
C8 C7 C6 125.5(3)
C8 C7 H7 117.2
C6 C7 H7 117.2
C7 C8 C14 123.2(3)
C7 C8 C9 119.4(3)
C14 C8 C9 117.2(3)
C11 C9 C8 112.8(3)
C11 C9 C10 115.1(3)
C8 C9 C10 110.4(3)
C11 C9 H9 105.9
C8 C9 H9 105.9
C10 C9 H9 105.9
C5 C10 C19 115.2(3)
C5 C10 C1 108.6(3)
C19 C10 C1 109.3(3)
C5 C10 C9 105.8(3)
C19 C10 C9 109.5(3)
C1 C10 C9 108.3(3)
C9 C11 C12 116.6(3)
C9 C11 H11A 108.1
C12 C11 H11A 108.1
C9 C11 H11B 108.1
C12 C11 H11B 108.1
H11A C11 H11B 107.3
C13 C12 C11 114.3(3)
C13 C12 H12A 108.7
C11 C12 H12A 108.7
C13 C12 H12B 108.7
C11 C12 H12B 108.7
H12A C12 H12B 107.6
C12 C13 C18 108.6(3)
C12 C13 C17 117.3(3)
C18 C13 C17 109.7(3)
C12 C13 C14 109.5(3)
C18 C13 C14 110.4(3)
C17 C13 C14 101.1(2)
C8 C14 C15 117.4(3)
C8 C14 C30 108.4(3)
C15 C14 C30 107.0(3)
C8 C14 C13 110.5(3)
C15 C14 C13 101.9(3)
C30 C14 C13 111.6(3)
C14 C15 C16 105.0(3)
C14 C15 H15A 110.8
C16 C15 H15A 110.8
C14 C15 H15B 110.8
C16 C15 H15B 110.8
H15A C15 H15B 108.8
O2 C16 C15 113.0(3)
O2 C16 C17 108.3(3)
C15 C16 C17 106.8(3)
O2 C16 H16 109.5
C15 C16 H16 109.5
C17 C16 H16 109.5
C16 C17 C20 113.0(3)
C16 C17 C13 104.2(3)
C20 C17 C13 119.2(3)
C16 C17 H17 106.5
C20 C17 H17 106.5
C13 C17 H17 106.5
C13 C18 H18A 109.5
C13 C18 H18B 109.5
H18A C18 H18B 109.5
C13 C18 H18C 109.5
H18A C18 H18C 109.5
H18B C18 H18C 109.5
C10 C19 H19A 109.5
C10 C19 H19B 109.5
H19A C19 H19B 109.5
C10 C19 H19C 109.5
H19A C19 H19C 109.5
H19B C19 H19C 109.5
C22 C20 C21 109.5(3)
C22 C20 C17 114.7(3)
C21 C20 C17 109.8(3)
C22 C20 H20 107.5
C21 C20 H20 107.5
C17 C20 H20 107.5
C20 C21 H21A 109.5
C20 C21 H21B 109.5
H21A C21 H21B 109.5
C20 C21 H21C 109.5
H21A C21 H21C 109.5
H21B C21 H21C 109.5
C23 C22 C20 116.4(4)
C23 C22 H22A 108.2
C20 C22 H22A 108.2
C23 C22 H22B 108.2
C20 C22 H22B 108.2
H22A C22 H22B 107.3
C22 C23 C24 113.7(4)
C22 C23 H23A 108.8
C24 C23 H23A 108.8
C22 C23 H23B 108.8
C24 C23 H23B 108.8
H23A C23 H23B 107.7
C25 C24 C23 129.7(6)
C25 C24 H24 115.1
C23 C24 H24 115.1
C24 C25 C26 120.9(5)
C24 C25 C27 122.1(6)
C26 C25 C27 116.9(6)
C25 C26 H26A 109.5
C25 C26 H26B 109.5
H26A C26 H26B 109.5
C25 C26 H26C 109.5
H26A C26 H26C 109.5
H26B C26 H26C 109.5
C25 C27 H27A 109.5
C25 C27 H27B 109.5
H27A C27 H27B 109.5
C25 C27 H27C 109.5
H27A C27 H27C 109.5
H27B C27 H27C 109.5
C4 C28 H28A 109.5
C4 C28 H28B 109.5
H28A C28 H28B 109.5
C4 C28 H28C 109.5
H28A C28 H28C 109.5
H28B C28 H28C 109.5
C4 C29 H29A 109.5
C4 C29 H29B 109.5
H29A C29 H29B 109.5
C4 C29 H29C 109.5
H29A C29 H29C 109.5
H29B C29 H29C 109.5
C14 C30 H30A 109.5
C14 C30 H30B 109.5
H30A C30 H30B 109.5
C14 C30 H30C 109.5
H30A C30 H30C 109.5
H30B C30 H30C 109.5

loop_
_geom_bond_atom_site_label_1
_geom_bond_atom_site_label_2
_geom_bond_distance
O1 C3 1.206(5)
O2 C16 1.428(4)
O2 H2 0.8200
C1 C2 1.531(5)
C1 C10 1.552(5)
C1 H1A 0.9700
C1 H1B 0.9700
C2 C3 1.521(6)
C2 H2A 0.9700
C2 H2B 0.9700
C3 C4 1.528(5)
C4 C29 1.495(7)
C4 C28 1.552(6)
C4 C5 1.581(5)
C5 C6 1.533(5)
C5 C10 1.535(5)
C5 H5 0.9800
C6 C7 1.510(6)
C6 H6A 0.9700
C6 H6B 0.9700
C7 C8 1.327(5)
C7 H7 0.9300
C8 C14 1.510(5)
C8 C9 1.541(4)
C9 C11 1.537(5)
C9 C10 1.560(5)
C9 H9 0.9800
C10 C19 1.549(5)
C11 C12 1.568(5)
C11 H11A 0.9700
C11 H11B 0.9700
C12 C13 1.537(5)
C12 H12A 0.9700
C12 H12B 0.9700
C13 C18 1.554(5)
C13 C17 1.564(5)
C13 C14 1.577(5)
C14 C15 1.532(5)
C14 C30 1.542(5)
C15 C16 1.550(5)
C15 H15A 0.9700
C15 H15B 0.9700
C16 C17 1.553(5)
C16 H16 0.9800
C17 C20 1.558(5)
C17 H17 0.9800
C18 H18A 0.9600
C18 H18B 0.9600
C18 H18C 0.9600
C19 H19A 0.9600
C19 H19B 0.9600
C19 H19C 0.9600
C20 C22 1.529(6)
C20 C21 1.543(6)
C20 H20 0.9800
C21 H21A 0.9600
C21 H21B 0.9600
C21 H21C 0.9600
C22 C23 1.495(7)
C22 H22A 0.9700
C22 H22B 0.9700
C23 C24 1.507(7)
C23 H23A 0.9700
C23 H23B 0.9700
C24 C25 1.318(8)
C24 H24 0.9300
C25 C26 1.495(10)
C25 C27 1.498(8)
C26 H26A 0.9600
C26 H26B 0.9600
C26 H26C 0.9600
C27 H27A 0.9600
C27 H27B 0.9600
C27 H27C 0.9600
C28 H28A 0.9600
C28 H28B 0.9600
C28 H28C 0.9600
C29 H29A 0.9600
C29 H29B 0.9600
C29 H29C 0.9600
C30 H30A 0.9600
C30 H30B 0.9600
C30 H30C 0.9600

loop_
_geom_hbond_atom_site_label_D
_geom_hbond_atom_site_label_H
_geom_hbond_atom_site_label_A
_geom_hbond_site_symmetry_A
_geom_hbond_distance_DH
_geom_hbond_distance_HA
_geom_hbond_distance_DA
_geom_hbond_angle_DHA
O2 H2 O1 3_545 0.82 2.11 2.894(4) 160

loop_
_geom_torsion_atom_site_label_1
_geom_torsion_atom_site_label_2
_geom_torsion_atom_site_label_3
_geom_torsion_atom_site_label_4
_geom_torsion
C10 C1 C2 C3 58.6(5)
C1 C2 C3 O1 119.7(4)
C1 C2 C3 C4 -58.8(5)
O1 C3 C4 C29 -9.4(5)
C2 C3 C4 C29 169.0(4)
O1 C3 C4 C28 107.8(5)
C2 C3 C4 C28 -73.8(4)
O1 C3 C4 C5 -128.6(4)
C2 C3 C4 C5 49.8(4)
C29 C4 C5 C6 63.7(5)
C3 C4 C5 C6 -177.2(4)
C28 C4 C5 C6 -58.7(5)
C29 C4 C5 C10 -164.2(4)
C3 C4 C5 C10 -45.1(4)
C28 C4 C5 C10 73.3(4)
C10 C5 C6 C7 39.1(5)
C4 C5 C6 C7 175.1(4)
C5 C6 C7 C8 -7.9(7)
C6 C7 C8 C14 -171.4(4)
C6 C7 C8 C9 3.9(7)
C7 C8 C9 C11 -160.7(4)
C14 C8 C9 C11 15.0(4)
C7 C8 C9 C10 -30.4(5)
C14 C8 C9 C10 145.3(3)
C6 C5 C10 C19 56.6(4)
C4 C5 C10 C19 -75.4(4)
C6 C5 C10 C1 179.5(3)
C4 C5 C10 C1 47.5(4)
C6 C5 C10 C9 -64.5(4)
C4 C5 C10 C9 163.5(3)
C2 C1 C10 C5 -52.9(4)
C2 C1 C10 C19 73.6(5)
C2 C1 C10 C9 -167.3(3)
C11 C9 C10 C5 -172.0(3)
C8 C9 C10 C5 58.8(3)
C11 C9 C10 C19 63.3(4)
C8 C9 C10 C19 -65.8(4)
C11 C9 C10 C1 -55.8(4)
C8 C9 C10 C1 175.1(3)
C8 C9 C11 C12 -44.3(4)
C10 C9 C11 C12 -172.2(3)
C9 C11 C12 C13 17.4(5)
C11 C12 C13 C18 -85.0(4)
C11 C12 C13 C17 150.0(3)
C11 C12 C13 C14 35.6(4)
C7 C8 C14 C15 -30.3(5)
C9 C8 C14 C15 154.2(3)
C7 C8 C14 C30 90.9(4)
C9 C8 C14 C30 -84.6(4)
C7 C8 C14 C13 -146.5(4)
C9 C8 C14 C13 38.0(4)
C12 C13 C14 C8 -64.4(3)
C18 C13 C14 C8 55.1(4)
C17 C13 C14 C8 171.2(3)
C12 C13 C14 C15 170.2(3)
C18 C13 C14 C15 -70.3(3)
C17 C13 C14 C15 45.7(3)
C12 C13 C14 C30 56.3(4)
C18 C13 C14 C30 175.8(3)
C17 C13 C14 C30 -68.1(3)
C8 C14 C15 C16 -158.2(3)
C30 C14 C15 C16 79.8(3)
C13 C14 C15 C16 -37.4(3)
C14 C15 C16 O2 -104.2(3)
C14 C15 C16 C17 14.8(4)
O2 C16 C17 C20 -93.0(4)
C15 C16 C17 C20 145.0(3)
O2 C16 C17 C13 136.1(3)
C15 C16 C17 C13 14.1(4)
C12 C13 C17 C16 -155.4(3)
C18 C13 C17 C16 80.2(3)
C14 C13 C17 C16 -36.4(3)
C12 C13 C17 C20 77.4(4)
C18 C13 C17 C20 -47.0(4)
C14 C13 C17 C20 -163.6(3)
C16 C17 C20 C22 177.2(3)
C13 C17 C20 C22 -59.9(4)
C16 C17 C20 C21 53.3(4)
C13 C17 C20 C21 176.3(3)
C21 C20 C22 C23 59.2(5)
C17 C20 C22 C23 -64.8(5)
C20 C22 C23 C24 171.4(4)
C22 C23 C24 C25 139.4(7)
C23 C24 C25 C26 5.0(11)
C23 C24 C25 C27 -177.4(6)

_cod_database_fobs_code 2240832
